data_7718893
loop_
_publ_author_name
'Kawanishi, Shohei'
'Yoshida, Suguru'
'Ubukata, Hiroki'
'Yin, Congling'
'Yang, Yang'
'Morimoto, Ryusei'
'Clarke, Simon J.'
'Kageyama, Hiroshi'

_publ_section_title
;
 Structural stability and polymorphic transitions in LnSI (Ln =
 lanthanides).
;
_journal_issue 26
_journal_name_full 'Dalton transactions (Cambridge, England : 2003)'
_journal_page_first 10263
_journal_page_last 10269
_journal_paper_doi 10.1039/d5dt00753d
_journal_volume 54
_journal_year 2025
_chemical_formula_moiety 'I La S'
_chemical_formula_sum 'I La S'
_chemical_formula_weight 297.87
_chemical_name_systematic LaSI
_space_group_IT_number 61
_space_group_name_Hall '-P 2bc 2ac'
_space_group_name_H-M_alt 'P c a b'
_symmetry_cell_setting orthorhombic
_symmetry_space_group_name_Hall '-P 2bc 2ac'
_symmetry_space_group_name_H-M 'P c a b'
_audit_update_record
;
2025-03-28 deposited with the CCDC.	2025-06-13 downloaded from the CCDC.
;
_cell_angle_alpha 90.0000
_cell_angle_beta 90.0000
_cell_angle_gamma 90.0000
_cell_formula_units_Z 8
_cell_length_a 7.37097(3)
_cell_length_b 14.58707(7)
_cell_length_c 7.08286(3)
_cell_measurement_temperature 293
_cell_volume 761.555(6)
_computing_structure_refinement FULLPROF
_diffrn_ambient_temperature 293
_diffrn_radiation_type synchrotron
_diffrn_radiation_wavelength 0.42020
_diffrn_source Synchrotron
_exptl_crystal_density_diffrn 5.196
_pd_instr_location ' ?'
_pd_meas_2theta_range_inc 0.006001
_pd_meas_2theta_range_max 40.00200
_pd_meas_2theta_range_min 1.98600
_pd_meas_number_of_points 6337
_pd_proc_2theta_range_inc 0.006001
_pd_proc_2theta_range_max 40.0009
_pd_proc_2theta_range_min 1.9849
_pd_proc_ls_pref_orient_corr ' ?'
_pd_proc_ls_prof_R_factor 3.8935
_pd_proc_ls_prof_wR_expected 2.4208
_pd_proc_ls_prof_wR_factor 5.4308
_pd_proc_wavelength 0.420200
_pd_spec_mounting ' ?'
_refine_ls_goodness_of_fit_all 2.2427
_refine_ls_number_parameters 22
_refine_ls_number_reflns 2018
_refine_ls_number_restraints 0
_refine_ls_R_I_factor 7.2112
_refine_ls_shift/su_max 0.0
_cod_data_source_file d5dt00753d1.cif
_cod_data_source_block LaSI
_cod_depositor_comments
;
The following automatic conversions were performed:

data item '_symmetry_cell_setting' value 'Orthorhombic' was changed
to 'orthorhombic' in accordance with the
/home/data/users/saulius/crontab/automatic-downloads/rss-feeds/RSC/lib/dictionaries/cif_core.dic
dictionary named 'cif_core.dic' version 2.4.2 last updated on
2011-04-26.

Automatic conversion script
Id: cif_fix_values 8170 2020-07-09 18:12:32Z antanas 

 Adding full bibliography for 7718893.cif.
;
_cod_database_code 7718893
_pd_proc_ls_prof_cr_factor 17.1855
_pd_proc_ls_prof_cwr_factor 16.5302
_pd_proc_ls_prof_cwr_expected 7.3684
_pd_proc_ls_prof_chi2 5.0329
_pd_proc_ls_prof_echi2 5.0329

loop_
_symmetry_equiv_pos_as_xyz
x,y,z
x+1/2,-y,-z+1/2
-x+1/2,y+1/2,-z
-x,-y+1/2,z+1/2
-x,-y,-z
-x+1/2,y,z+1/2
x+1/2,-y+1/2,z
x,y+1/2,-z+1/2

loop_
_atom_site_label
_atom_site_fract_x
_atom_site_fract_y
_atom_site_fract_z
_atom_site_U_iso_or_equiv
_atom_site_occupancy
_atom_site_adp_type
_atom_site_type_symbol
La1 0.02786(18) 0.08550(10) 0.2454(3) 0.0152(3) 1.00000 Uiso La
S1 0.2538(13) 0.4768(4) 0.4996(12) 0.0087(16) 1.00000 Uiso S
I1 0.4125(2) 0.19781(13) 0.3099(3) 0.0269(12) 1.00000 Uani I

loop_
_atom_site_aniso_label
_atom_site_aniso_U_11
_atom_site_aniso_U_22
_atom_site_aniso_U_33
_atom_site_aniso_U_12
_atom_site_aniso_U_13
_atom_site_aniso_U_23
_atom_site_aniso_type_symbol
I1 0.0116(10) 0.0493(15) 0.0196(11) -0.0052(11) -0.0046(11) 0.0084(12) I

loop_
_atom_type_symbol
_atom_type_scat_Cromer_Mann_a1
_atom_type_scat_Cromer_Mann_b1
_atom_type_scat_Cromer_Mann_a2
_atom_type_scat_Cromer_Mann_b2
_atom_type_scat_Cromer_Mann_a3
_atom_type_scat_Cromer_Mann_b3
_atom_type_scat_Cromer_Mann_a4
_atom_type_scat_Cromer_Mann_b4
_atom_type_scat_Cromer_Mann_c
_atom_type_scat_dispersion_real
_atom_type_scat_dispersion_imag
_atom_type_scat_source
la 20.57800 2.94817 19.59900 0.24448 11.37270 18.77260 3.28719 133.12399 2.14678 -0.94200 1.61500 International_Tables_for_Crystallography_Vol.C(1991)_Tables_6.1.1.4_and_6.1.1.5
s 6.90530 1.46790 5.20340 22.21510 1.43790 0.25360 1.58630 56.17200 0.86690 0.06800 0.07600 International_Tables_for_Crystallography_Vol.C(1991)_Tables_6.1.1.4_and_6.1.1.5
i 20.14720 4.34700 18.99490 0.38140 7.51380 27.76600 2.27350 66.87760 4.07120 -1.14400 1.18700 International_Tables_for_Crystallography_Vol.C(1991)_Tables_6.1.1.4_and_6.1.1.5

loop_
_geom_angle_atom_site_label_1
_geom_angle_atom_site_label_2
_geom_angle_atom_site_label_3
_geom_angle
_geom_angle_site_symmetry_1
_geom_angle_site_symmetry_3
_geom_angle_publ_flag
S1 La1 S1 127.6(5) 3_546 4_554 ?
S1 La1 S1 79.9(4) 3_546 7_455 ?
S1 La1 S1 75.7(4) 3_546 8_545 ?
S1 La1 S1 76.6(4) 4_554 7_455 ?
S1 La1 S1 83.0(4) 4_554 8_545 ?
S1 La1 S1 127.9(5) 7_455 8_545 ?
La1 S1 La1 101.4(3) 3_556 4_555 ?
La1 S1 La1 100.1(3) 3_556 7_555 ?
La1 S1 La1 113.3(2) 3_556 8_555 ?
La1 S1 La1 142.9(3) 4_555 7_555 ?
La1 S1 La1 97.0(3) 4_555 8_555 ?
La1 S1 La1 101.8(3) 7_555 8_555 ?

loop_
_geom_bond_atom_site_label_1
_geom_bond_atom_site_label_2
_geom_bond_distance
_geom_bond_site_symmetry_2
_geom_bond_publ_flag
La1 S1 2.892(8) 3_546 ?
La1 S1 2.858(9) 4_554 ?
La1 S1 2.855(9) 7_455 ?
La1 S1 2.881(8) 8_545 ?
S1 La1 2.892(8) 3_556 ?
S1 La1 2.858(9) 4_555 ?
S1 La1 2.855(9) 7_555 ?
S1 La1 2.881(8) 8_555 ?
